data_4301380
loop_
_publ_author_name
'Susan E. Latturner'
'Daniel Bilc'
'S. D. Mahanti'
'Mercouri G. Kanatzidis'

_publ_section_title
;
R3Au6+xAl26T (R = Ca, Sr, Eu, Yb; T = Early Transition Metal): a Large
Family of Compounds with a Stuffed BaHg11 Structure Type Grown from Aluminum
Flux
;
_journal_name_full 'Inorganic Chemistry'
_journal_page_first 1346
_journal_page_last 1355
_journal_paper_doi 10.1021/ic801095v
_journal_volume 48
_journal_year 2009
_chemical_formula_sum 'Al25.95 Au6.59 Cr Eu3'
_chemical_formula_weight 2506.12
_chemical_name_systematic
; 
 ? 
;
_space_group_IT_number 221
_symmetry_cell_setting cubic
_symmetry_space_group_name_Hall '-P 4 2 3'
_symmetry_space_group_name_H-M 'P m -3 m'
_atom_sites_solution_primary direct
_atom_sites_solution_secondary difmap
_audit_creation_method SHELXL-97
_cell_angle_alpha 90.00
_cell_angle_beta 90.00
_cell_angle_gamma 90.00
_cell_formula_units_Z 1
_cell_length_a 8.6433(5)
_cell_length_b 8.6433(5)
_cell_length_c 8.6433(5)
_cell_measurement_reflns_used 10365
_cell_measurement_temperature 293(2)
_cell_measurement_theta_max 37.78
_cell_measurement_theta_min 11.62
_cell_volume 645.71(6)
_computing_cell_refinement 'Bruker SAINT software (Bruker, 1999)'
_computing_data_collection 'Bruker SMART software (Bruker, 1997)'
_computing_data_reduction 'Bruker SAINT software (Bruker, 1999)'
_computing_structure_refinement 'SHELXL-97 (Sheldrick, 1997)'
_computing_structure_solution 'SHELXS-97 (Sheldrick, 1990)'
_diffrn_ambient_temperature 293(2)
_diffrn_measured_fraction_theta_full 0.943
_diffrn_measured_fraction_theta_max 0.943
_diffrn_measurement_device_type 'CCD area detector (Bruker AXS)'
_diffrn_measurement_method 'phi and omega scans'
_diffrn_radiation_monochromator graphite
_diffrn_radiation_source 'fine-focus sealed tube'
_diffrn_radiation_type MoK\a
_diffrn_radiation_wavelength 0.71073
_diffrn_reflns_av_R_equivalents 0.1396
_diffrn_reflns_av_sigmaI/netI 0.0405
_diffrn_reflns_limit_h_max 14
_diffrn_reflns_limit_h_min -14
_diffrn_reflns_limit_k_max 14
_diffrn_reflns_limit_k_min -14
_diffrn_reflns_limit_l_max 14
_diffrn_reflns_limit_l_min -14
_diffrn_reflns_number 10365
_diffrn_reflns_theta_full 37.78
_diffrn_reflns_theta_max 37.78
_diffrn_reflns_theta_min 11.62
_exptl_absorpt_coefficient_mu 47.466
_exptl_absorpt_correction_type multi-scan
_exptl_absorpt_process_details SADABS
_exptl_crystal_colour silver
_exptl_crystal_density_diffrn 6.444
_exptl_crystal_density_method 'not measured'
_exptl_crystal_description chunk
_exptl_crystal_F_000 1091
_exptl_crystal_size_max 0.06
_exptl_crystal_size_mid 0.04
_exptl_crystal_size_min 0.03
_refine_diff_density_max 2.713
_refine_diff_density_min -1.826
_refine_diff_density_rms 0.420
_refine_ls_extinction_coef 0.0044(5)
_refine_ls_extinction_expression Fc^*^=kFc[1+0.001xFc^2^\l^3^/sin(2\q)]^-1/4^
_refine_ls_extinction_method SHELXL
_refine_ls_goodness_of_fit_ref 1.053
_refine_ls_matrix_type full
_refine_ls_number_parameters 23
_refine_ls_number_reflns 383
_refine_ls_number_restraints 0
_refine_ls_restrained_S_all 1.053
_refine_ls_R_factor_all 0.0419
_refine_ls_R_factor_gt 0.0309
_refine_ls_shift/su_max 0.000
_refine_ls_shift/su_mean 0.000
_refine_ls_structure_factor_coef Fsqd
_refine_ls_weighting_details 'calc w=1/[\s^2^(Fo^2^)+(0.0339P)^2^+0.0000P] where P=(Fo^2^+2Fc^2^)/3'
_refine_ls_weighting_scheme calc
_refine_ls_wR_factor_gt 0.0623
_refine_ls_wR_factor_ref 0.0642
_reflns_number_gt 325
_reflns_number_total 383
_reflns_threshold_expression >2sigma(I)
_cod_data_source_file ic801095v_si_001_09.cif
_cod_data_source_block 3sl164b
_cod_database_code 4301380

loop_
_symmetry_equiv_pos_as_xyz
'x, y, z'
'-x, -y, z'
'-x, y, -z'
'x, -y, -z'
'z, x, y'
'z, -x, -y'
'-z, -x, y'
'-z, x, -y'
'y, z, x'
'-y, z, -x'
'y, -z, -x'
'-y, -z, x'
'y, x, -z'
'-y, -x, -z'
'y, -x, z'
'-y, x, z'
'x, z, -y'
'-x, z, y'
'-x, -z, -y'
'x, -z, y'
'z, y, -x'
'z, -y, x'
'-z, y, x'
'-z, -y, -x'
'-x, -y, -z'
'x, y, -z'
'x, -y, z'
'-x, y, z'
'-z, -x, -y'
'-z, x, y'
'z, x, -y'
'z, -x, y'
'-y, -z, -x'
'y, -z, x'
'-y, z, x'
'y, z, -x'
'-y, -x, z'
'y, x, z'
'-y, x, -z'
'y, -x, -z'
'-x, -z, y'
'x, -z, -y'
'x, z, y'
'-x, z, -y'
'-z, -y, x'
'-z, y, -x'
'z, -y, -x'
'z, y, x'

loop_
_atom_site_label
_atom_site_type_symbol
_atom_site_fract_x
_atom_site_fract_y
_atom_site_fract_z
_atom_site_U_iso_or_equiv
_atom_site_adp_type
_atom_site_occupancy
_atom_site_symmetry_multiplicity
_atom_site_calc_flag
_atom_site_refinement_flags
_atom_site_disorder_assembly
_atom_site_disorder_group
Au1 Au 0.0000 0.0000 0.0000 0.0138(7) Uani 0.542(9) 48 d SP . .
Au2 Au 0.0000 0.33817(13) 0.33817(13) 0.0029(2) Uani 0.504(5) 4 d SP . .
Al2 Al 0.0000 0.3639(9) 0.3639(9) 0.004(3) Uani 0.496(5) 4 d SP . .
Eu1 Eu 0.5000 0.0000 0.0000 0.0035(2) Uani 1 16 d S . .
Cr1 Cr 0.5000 0.5000 0.5000 0.0008(6) Uani 1 48 d S . .
Al4 Al 0.16932(18) 0.16932(18) 0.16932(18) 0.0009(5) Uani 1 6 d S . .
Al5 Al 0.5000 0.27243(18) 0.27243(18) 0.0046(4) Uani 1 4 d S . .

loop_
_atom_site_aniso_label
_atom_site_aniso_U_11
_atom_site_aniso_U_22
_atom_site_aniso_U_33
_atom_site_aniso_U_23
_atom_site_aniso_U_13
_atom_site_aniso_U_12
Au1 0.0138(7) 0.0138(7) 0.0138(7) 0.000 0.000 0.000
Au2 0.0028(3) 0.0028(3) 0.0032(3) 0.000 0.000 -0.0005(3)
Al2 0.005(3) 0.005(3) 0.002(3) 0.000 0.000 -0.003(3)
Eu1 0.0066(3) 0.0020(2) 0.0020(2) 0.000 0.000 0.000
Cr1 0.0008(6) 0.0008(6) 0.0008(6) 0.000 0.000 0.000
Al4 0.0009(5) 0.0009(5) 0.0009(5) 0.0040(5) 0.0040(5) 0.0040(5)
Al5 0.0045(6) 0.0049(9) 0.0045(6) 0.000 0.0010(7) 0.000

loop_
_atom_type_symbol
_atom_type_description
_atom_type_scat_dispersion_real
_atom_type_scat_dispersion_imag
_atom_type_scat_source
Al Al 0.0645 0.0514 'International Tables Vol C Tables 4.2.6.8 and 6.1.1.4'
Cr Cr 0.3209 0.6236 'International Tables Vol C Tables 4.2.6.8 and 6.1.1.4'
Eu Eu -0.1578 3.6682 'International Tables Vol C Tables 4.2.6.8 and 6.1.1.4'
Au Au -2.0133 8.8022 'International Tables Vol C Tables 4.2.6.8 and 6.1.1.4'

loop_
_geom_angle_atom_site_label_1
_geom_angle_atom_site_label_2
_geom_angle_atom_site_label_3
_geom_angle
_geom_angle_site_symmetry_1
_geom_angle_site_symmetry_3
_geom_angle_publ_flag
Al4 Au1 Al4 180.00(11) . 25 ?
Al4 Au1 Al4 70.5 . 28 ?
Al4 Au1 Al4 109.5 25 28 ?
Al4 Au1 Al4 70.5 . 27 ?
Al4 Au1 Al4 109.5 25 27 ?
Al4 Au1 Al4 109.5 28 27 ?
Al4 Au1 Al4 70.5 . 26 ?
Al4 Au1 Al4 109.5 25 26 ?
Al4 Au1 Al4 109.5 28 26 ?
Al4 Au1 Al4 109.5 27 26 ?
Al4 Au1 Al4 109.5 . 2 ?
Al4 Au1 Al4 70.5 25 2 ?
Al4 Au1 Al4 70.5 28 2 ?
Al4 Au1 Al4 70.5 27 2 ?
Al4 Au1 Al4 180.00(11) 26 2 ?
Al4 Au1 Al4 109.5 . 3 ?
Al4 Au1 Al4 70.5 25 3 ?
Al4 Au1 Al4 70.5 28 3 ?
Al4 Au1 Al4 180.00(17) 27 3 ?
Al4 Au1 Al4 70.5 26 3 ?
Al4 Au1 Al4 109.5 2 3 ?
Al4 Au1 Al4 109.5 . 4 ?
Al4 Au1 Al4 70.5 25 4 ?
Al4 Au1 Al4 180.00(11) 28 4 ?
Al4 Au1 Al4 70.5 27 4 ?
Al4 Au1 Al4 70.5 26 4 ?
Al4 Au1 Al4 109.5 2 4 ?
Al4 Au1 Al4 109.5 3 4 ?
Al4 Au2 Al4 70.68(12) 26 . ?
Al4 Au2 Al2 128.64(13) 26 27_565 ?
Al4 Au2 Al2 128.64(13) . 27_565 ?
Al4 Au2 Al2 128.64(13) 26 3_655 ?
Al4 Au2 Al2 128.64(13) . 3_655 ?
Al2 Au2 Al2 80.1(4) 27_565 3_655 ?
Al4 Au2 Al5 131.16(7) 26 . ?
Al4 Au2 Al5 71.60(5) . . ?
Al2 Au2 Al5 61.27(6) 27_565 . ?
Al2 Au2 Al5 99.17(11) 3_655 . ?
Al4 Au2 Al5 131.16(7) 26 9 ?
Al4 Au2 Al5 71.60(5) . 9 ?
Al2 Au2 Al5 99.17(11) 27_565 9 ?
Al2 Au2 Al5 61.27(6) 3_655 9 ?
Al5 Au2 Al5 59.63(8) . 9 ?
Al4 Au2 Al5 71.60(5) 26 10_655 ?
Al4 Au2 Al5 131.16(7) . 10_655 ?
Al2 Au2 Al5 99.17(11) 27_565 10_655 ?
Al2 Au2 Al5 61.27(6) 3_655 10_655 ?
Al5 Au2 Al5 155.76(7) . 10_655 ?
Al5 Au2 Al5 114.67(6) 9 10_655 ?
Al4 Au2 Al5 71.60(5) 26 26 ?
Al4 Au2 Al5 131.16(7) . 26 ?
Al2 Au2 Al5 61.27(6) 27_565 26 ?
Al2 Au2 Al5 99.17(11) 3_655 26 ?
Al5 Au2 Al5 114.67(6) . 26 ?
Al5 Au2 Al5 155.76(7) 9 26 ?
Al5 Au2 Al5 59.63(8) 10_655 26 ?
Al4 Au2 Au2 125.23(3) 26 27_565 ?
Al4 Au2 Au2 125.23(3) . 27_565 ?
Al2 Au2 Au2 4.94(18) 27_565 27_565 ?
Al2 Au2 Au2 85.06(18) 3_655 27_565 ?
Al5 Au2 Au2 60.00(2) . 27_565 ?
Al5 Au2 Au2 101.72(5) 9 27_565 ?
Al5 Au2 Au2 101.72(5) 10_655 27_565 ?
Al5 Au2 Au2 60.00(2) 26 27_565 ?
Al4 Au2 Au2 125.23(3) 26 3_655 ?
Al4 Au2 Au2 125.23(3) . 3_655 ?
Al2 Au2 Au2 85.06(18) 27_565 3_655 ?
Al2 Au2 Au2 4.94(18) 3_655 3_655 ?
Al5 Au2 Au2 101.72(5) . 3_655 ?
Al5 Au2 Au2 60.00(2) 9 3_655 ?
Al5 Au2 Au2 60.00(2) 10_655 3_655 ?
Al5 Au2 Au2 101.72(5) 26 3_655 ?
Au2 Au2 Au2 90.0 27_565 3_655 ?
Al4 Au2 Eu1 74.26(3) 26 . ?
Al4 Au2 Eu1 74.26(3) . . ?
Al2 Au2 Eu1 149.49(19) 27_565 . ?
Al2 Au2 Eu1 69.37(19) 3_655 . ?
Al5 Au2 Eu1 122.60(3) . . ?
Al5 Au2 Eu1 66.48(4) 9 . ?
Al5 Au2 Eu1 66.48(4) 10_655 . ?
Al5 Au2 Eu1 122.60(3) 26 . ?
Au2 Au2 Eu1 154.43(3) 27_565 . ?
Au2 Au2 Eu1 64.43(3) 3_655 . ?
Al4 Au2 Eu1 74.26(3) 26 5 ?
Al4 Au2 Eu1 74.26(3) . 5 ?
Al2 Au2 Eu1 69.37(19) 27_565 5 ?
Al2 Au2 Eu1 149.49(18) 3_655 5 ?
Al5 Au2 Eu1 66.48(4) . 5 ?
Al5 Au2 Eu1 122.60(3) 9 5 ?
Al5 Au2 Eu1 122.60(3) 10_655 5 ?
Al5 Au2 Eu1 66.48(4) 26 5 ?
Au2 Au2 Eu1 64.43(3) 27_565 5 ?
Au2 Au2 Eu1 154.43(3) 3_655 5 ?
Eu1 Au2 Eu1 141.15(5) . 5 ?
Al2 Al2 Al2 90.0 27_565 3_655 ?
Al2 Al2 Au2 4.94(18) 27_565 27_565 ?
Al2 Al2 Au2 94.94(18) 3_655 27_565 ?
Al2 Al2 Au2 94.94(18) 27_565 3_655 ?
Al2 Al2 Au2 4.94(18) 3_655 3_655 ?
Au2 Al2 Au2 99.9(4) 27_565 3_655 ?
Al2 Al2 Al5 64.66(17) 27_565 . ?
Al2 Al2 Al5 106.72(18) 3_655 . ?
Au2 Al2 Al5 63.18(10) 27_565 . ?
Au2 Al2 Al5 108.9(2) 3_655 . ?
Al2 Al2 Al5 106.72(18) 27_565 9 ?
Al2 Al2 Al5 64.66(17) 3_655 9 ?
Au2 Al2 Al5 108.9(2) 27_565 9 ?
Au2 Al2 Al5 63.18(10) 3_655 9 ?
Al5 Al2 Al5 60.80(8) . 9 ?
Al2 Al2 Al5 106.72(18) 27_565 10_655 ?
Al2 Al2 Al5 64.66(17) 3_655 10_655 ?
Au2 Al2 Al5 108.9(2) 27_565 10_655 ?
Au2 Al2 Al5 63.18(10) 3_655 10_655 ?
Al5 Al2 Al5 168.6(5) . 10_655 ?
Al5 Al2 Al5 117.91(10) 9 10_655 ?
Al2 Al2 Al5 64.66(17) 27_565 26 ?
Al2 Al2 Al5 106.72(18) 3_655 26 ?
Au2 Al2 Al5 63.18(10) 27_565 26 ?
Au2 Al2 Al5 108.9(2) 3_655 26 ?
Al5 Al2 Al5 117.91(10) . 26 ?
Al5 Al2 Al5 168.6(5) 9 26 ?
Al5 Al2 Al5 60.80(8) 10_655 26 ?
Al2 Al2 Al4 127.03(6) 27_565 26 ?
Al2 Al2 Al4 127.03(6) 3_655 26 ?
Au2 Al2 Al4 123.24(10) 27_565 26 ?
Au2 Al2 Al4 123.24(10) 3_655 26 ?
Al5 Al2 Al4 122.2(3) . 26 ?
Al5 Al2 Al4 122.2(3) 9 26 ?
Al5 Al2 Al4 68.62(13) 10_655 26 ?
Al5 Al2 Al4 68.62(13) 26 26 ?
Al2 Al2 Al4 127.03(6) 27_565 . ?
Al2 Al2 Al4 127.03(6) 3_655 . ?
Au2 Al2 Al4 123.24(10) 27_565 . ?
Au2 Al2 Al4 123.24(10) 3_655 . ?
Al5 Al2 Al4 68.62(13) . . ?
Al5 Al2 Al4 68.62(13) 9 . ?
Al5 Al2 Al4 122.2(3) 10_655 . ?
Al5 Al2 Al4 122.2(3) 26 . ?
Al4 Al2 Al4 63.2(3) 26 . ?
Al2 Al2 Eu1 159.50(17) 27_565 . ?
Al2 Al2 Eu1 69.50(17) 3_655 . ?
Au2 Al2 Eu1 164.4(4) 27_565 . ?
Au2 Al2 Eu1 64.56(3) 3_655 . ?
Al5 Al2 Eu1 120.11(12) . . ?
Al5 Al2 Eu1 65.20(7) 9 . ?
Al5 Al2 Eu1 65.20(7) 10_655 . ?
Al5 Al2 Eu1 120.11(12) 26 . ?
Al4 Al2 Eu1 69.32(17) 26 . ?
Al4 Al2 Eu1 69.32(17) . . ?
Al2 Al2 Eu1 69.50(17) 27_565 5 ?
Al2 Al2 Eu1 159.50(17) 3_655 5 ?
Au2 Al2 Eu1 64.56(3) 27_565 5 ?
Au2 Al2 Eu1 164.4(4) 3_655 5 ?
Al5 Al2 Eu1 65.20(7) . 5 ?
Al5 Al2 Eu1 120.11(12) 9 5 ?
Al5 Al2 Eu1 120.11(12) 10_655 5 ?
Al5 Al2 Eu1 65.20(7) 26 5 ?
Al4 Al2 Eu1 69.32(17) 26 5 ?
Al4 Al2 Eu1 69.32(17) . 5 ?
Eu1 Al2 Eu1 131.0(3) . 5 ?
Au2 Eu1 Au2 180.000(17) 35_655 11 ?
Au2 Eu1 Au2 100.74(2) 35_655 27 ?
Au2 Eu1 Au2 79.26(2) 11 27 ?
Au2 Eu1 Au2 79.26(2) 35_655 3_655 ?
Au2 Eu1 Au2 100.74(2) 11 3_655 ?
Au2 Eu1 Au2 180.000(17) 27 3_655 ?
Au2 Eu1 Au2 100.74(2) 35_655 . ?
Au2 Eu1 Au2 79.26(2) 11 . ?
Au2 Eu1 Au2 128.85(5) 27 . ?
Au2 Eu1 Au2 51.15(5) 3_655 . ?
Au2 Eu1 Au2 79.26(2) 35_655 25_655 ?
Au2 Eu1 Au2 100.74(2) 11 25_655 ?
Au2 Eu1 Au2 51.15(5) 27 25_655 ?
Au2 Eu1 Au2 128.85(5) 3_655 25_655 ?
Au2 Eu1 Au2 180.00(4) . 25_655 ?
Au2 Eu1 Au2 128.85(5) 35_655 33_655 ?
Au2 Eu1 Au2 51.15(5) 11 33_655 ?
Au2 Eu1 Au2 100.74(2) 27 33_655 ?
Au2 Eu1 Au2 79.26(2) 3_655 33_655 ?
Au2 Eu1 Au2 100.74(2) . 33_655 ?
Au2 Eu1 Au2 79.26(2) 25_655 33_655 ?
Au2 Eu1 Au2 51.15(5) 35_655 9 ?
Au2 Eu1 Au2 128.85(5) 11 9 ?
Au2 Eu1 Au2 79.26(2) 27 9 ?
Au2 Eu1 Au2 100.74(2) 3_655 9 ?
Au2 Eu1 Au2 79.26(2) . 9 ?
Au2 Eu1 Au2 100.74(2) 25_655 9 ?
Au2 Eu1 Au2 180.00(4) 33_655 9 ?
Au2 Eu1 Al5 129.631(10) 35_655 33_655 ?
Au2 Eu1 Al5 50.369(10) 11 33_655 ?
Au2 Eu1 Al5 50.369(10) 27 33_655 ?
Au2 Eu1 Al5 129.631(10) 3_655 33_655 ?
Au2 Eu1 Al5 129.631(10) . 33_655 ?
Au2 Eu1 Al5 50.369(10) 25_655 33_655 ?
Au2 Eu1 Al5 50.369(10) 33_655 33_655 ?
Au2 Eu1 Al5 129.631(10) 9 33_655 ?
Au2 Eu1 Al5 50.369(10) 35_655 9 ?
Au2 Eu1 Al5 129.631(10) 11 9 ?
Au2 Eu1 Al5 129.631(10) 27 9 ?
Au2 Eu1 Al5 50.369(10) 3_655 9 ?
Au2 Eu1 Al5 50.369(10) . 9 ?
Au2 Eu1 Al5 129.631(10) 25_655 9 ?
Au2 Eu1 Al5 129.631(10) 33_655 9 ?
Au2 Eu1 Al5 50.369(10) 9 9 ?
Al5 Eu1 Al5 180.00(4) 33_655 9 ?
Au2 Eu1 Al5 50.369(10) 35_655 34 ?
Au2 Eu1 Al5 129.631(10) 11 34 ?
Au2 Eu1 Al5 50.369(10) 27 34 ?
Au2 Eu1 Al5 129.631(10) 3_655 34 ?
Au2 Eu1 Al5 129.631(10) . 34 ?
Au2 Eu1 Al5 50.369(10) 25_655 34 ?
Au2 Eu1 Al5 129.631(10) 33_655 34 ?
Au2 Eu1 Al5 50.369(10) 9 34 ?
Al5 Eu1 Al5 90.0 33_655 34 ?
Al5 Eu1 Al5 90.0 9 34 ?
Au2 Eu1 Al5 129.631(10) 35_655 10_655 ?
Au2 Eu1 Al5 50.369(10) 11 10_655 ?
Au2 Eu1 Al5 129.631(10) 27 10_655 ?
Au2 Eu1 Al5 50.369(10) 3_655 10_655 ?
Au2 Eu1 Al5 50.369(10) . 10_655 ?
Au2 Eu1 Al5 129.631(10) 25_655 10_655 ?
Au2 Eu1 Al5 50.369(10) 33_655 10_655 ?
Au2 Eu1 Al5 129.631(10) 9 10_655 ?
Al5 Eu1 Al5 90.0 33_655 10_655 ?
Al5 Eu1 Al5 90.0 9 10_655 ?
Al5 Eu1 Al5 180.00(4) 34 10_655 ?
Al5 Cr1 Al5 180.0 33_666 9 ?
Al5 Cr1 Al5 60.0 33_666 25_666 ?
Al5 Cr1 Al5 120.0 9 25_666 ?
Al5 Cr1 Al5 60.0 33_666 29_666 ?
Al5 Cr1 Al5 120.0 9 29_666 ?
Al5 Cr1 Al5 60.0 25_666 29_666 ?
Al5 Cr1 Al5 120.0 33_666 5 ?
Al5 Cr1 Al5 60.0 9 5 ?
Al5 Cr1 Al5 120.0 25_666 5 ?
Al5 Cr1 Al5 180.0 29_666 5 ?
Al5 Cr1 Al5 120.0 33_666 . ?
Al5 Cr1 Al5 60.0 9 . ?
Al5 Cr1 Al5 180.0 25_666 . ?
Al5 Cr1 Al5 120.0 29_666 . ?
Al5 Cr1 Al5 60.0 5 . ?
Al5 Cr1 Al5 90.0 33_666 34_565 ?
Al5 Cr1 Al5 90.0 9 34_565 ?
Al5 Cr1 Al5 120.0 25_666 34_565 ?
Al5 Cr1 Al5 60.0 29_666 34_565 ?
Al5 Cr1 Al5 120.0 5 34_565 ?
Al5 Cr1 Al5 60.0 . 34_565 ?
Al5 Cr1 Al5 60.0 33_666 6_566 ?
Al5 Cr1 Al5 120.0 9 6_566 ?
Al5 Cr1 Al5 120.0 25_666 6_566 ?
Al5 Cr1 Al5 90.0 29_666 6_566 ?
Al5 Cr1 Al5 90.0 5 6_566 ?
Al5 Cr1 Al5 60.0 . 6_566 ?
Al5 Cr1 Al5 60.0 34_565 6_566 ?
Al5 Cr1 Al5 120.0 33_666 30_655 ?
Al5 Cr1 Al5 60.0 9 30_655 ?
Al5 Cr1 Al5 60.0 25_666 30_655 ?
Al5 Cr1 Al5 90.0 29_666 30_655 ?
Al5 Cr1 Al5 90.0 5 30_655 ?
Al5 Cr1 Al5 120.0 . 30_655 ?
Al5 Cr1 Al5 120.0 34_565 30_655 ?
Al5 Cr1 Al5 180.0 6_566 30_655 ?
Al5 Cr1 Al5 120.0 33_666 2_665 ?
Al5 Cr1 Al5 60.0 9 2_665 ?
Al5 Cr1 Al5 90.0 25_666 2_665 ?
Al5 Cr1 Al5 60.0 29_666 2_665 ?
Al5 Cr1 Al5 120.0 5 2_665 ?
Al5 Cr1 Al5 90.0 . 2_665 ?
Al5 Cr1 Al5 60.0 34_565 2_665 ?
Al5 Cr1 Al5 120.0 6_566 2_665 ?
Al5 Cr1 Al5 60.0 30_655 2_665 ?
Al5 Cr1 Al5 60.0 33_666 26_556 ?
Al5 Cr1 Al5 120.0 9 26_556 ?
Al5 Cr1 Al5 90.0 25_666 26_556 ?
Al5 Cr1 Al5 120.0 29_666 26_556 ?
Al5 Cr1 Al5 60.0 5 26_556 ?
Al5 Cr1 Al5 90.0 . 26_556 ?
Al5 Cr1 Al5 120.0 34_565 26_556 ?
Al5 Cr1 Al5 60.0 6_566 26_556 ?
Al5 Cr1 Al5 120.0 30_655 26_556 ?
Al5 Cr1 Al5 180.0 2_665 26_556 ?
Al5 Cr1 Al5 90.0 33_666 10_656 ?
Al5 Cr1 Al5 90.0 9 10_656 ?
Al5 Cr1 Al5 60.0 25_666 10_656 ?
Al5 Cr1 Al5 120.0 29_666 10_656 ?
Al5 Cr1 Al5 60.0 5 10_656 ?
Al5 Cr1 Al5 120.0 . 10_656 ?
Al5 Cr1 Al5 180.0 34_565 10_656 ?
Al5 Cr1 Al5 120.0 6_566 10_656 ?
Al5 Cr1 Al5 60.0 30_655 10_656 ?
Al5 Cr1 Al5 120.0 2_665 10_656 ?
Al5 Cr1 Al5 60.0 26_556 10_656 ?
Au2 Al4 Au2 109.54(6) 9 5 ?
Au2 Al4 Au2 109.54(6) 9 . ?
Au2 Al4 Au2 109.54(6) 5 . ?
Au2 Al4 Au1 109.40(6) 9 . ?
Au2 Al4 Au1 109.40(6) 5 . ?
Au2 Al4 Au1 109.40(6) . . ?
Au2 Al4 Al2 3.74(12) 9 9 ?
Au2 Al4 Al2 107.65(9) 5 9 ?
Au2 Al4 Al2 107.65(9) . 9 ?
Au1 Al4 Al2 113.14(13) . 9 ?
Au2 Al4 Al2 107.65(9) 9 5 ?
Au2 Al4 Al2 3.74(12) 5 5 ?
Au2 Al4 Al2 107.65(9) . 5 ?
Au1 Al4 Al2 113.14(13) . 5 ?
Al2 Al4 Al2 105.57(14) 9 5 ?
Au2 Al4 Al2 107.65(9) 9 . ?
Au2 Al4 Al2 107.65(9) 5 . ?
Au2 Al4 Al2 3.74(12) . . ?
Au1 Al4 Al2 113.14(13) . . ?
Al2 Al4 Al2 105.57(14) 9 . ?
Al2 Al4 Al2 105.57(14) 5 . ?
Au2 Al4 Al4 125.23(3) 9 28 ?
Au2 Al4 Al4 54.66(6) 5 28 ?
Au2 Al4 Al4 125.23(3) . 28 ?
Au1 Al4 Al4 54.7 . 28 ?
Al2 Al4 Al4 127.03(6) 9 28 ?
Al2 Al4 Al4 58.40(13) 5 28 ?
Al2 Al4 Al4 127.03(6) . 28 ?
Au2 Al4 Al4 54.66(6) 9 27 ?
Au2 Al4 Al4 125.23(3) 5 27 ?
Au2 Al4 Al4 125.23(3) . 27 ?
Au1 Al4 Al4 54.7 . 27 ?
Al2 Al4 Al4 58.40(13) 9 27 ?
Al2 Al4 Al4 127.03(6) 5 27 ?
Al2 Al4 Al4 127.03(6) . 27 ?
Al4 Al4 Al4 90.0 28 27 ?
Au2 Al4 Al4 125.23(3) 9 26 ?
Au2 Al4 Al4 125.23(3) 5 26 ?
Au2 Al4 Al4 54.66(6) . 26 ?
Au1 Al4 Al4 54.7 . 26 ?
Al2 Al4 Al4 127.03(6) 9 26 ?
Al2 Al4 Al4 127.03(6) 5 26 ?
Al2 Al4 Al4 58.40(13) . 26 ?
Al4 Al4 Al4 90.0 28 26 ?
Al4 Al4 Al4 90.0 27 26 ?
Au2 Al4 Eu1 62.105(7) 9 . ?
Au2 Al4 Eu1 161.25(10) 5 . ?
Au2 Al4 Eu1 62.105(7) . . ?
Au1 Al4 Eu1 89.36(4) . . ?
Al2 Al4 Eu1 62.91(3) 9 . ?
Al2 Al4 Eu1 157.51(15) 5 . ?
Al2 Al4 Eu1 62.91(3) . . ?
Al4 Al4 Eu1 144.09(4) 28 . ?
Al4 Al4 Eu1 65.50(3) 27 . ?
Al4 Al4 Eu1 65.50(3) 26 . ?
Au2 Al4 Eu1 62.105(7) 9 9 ?
Au2 Al4 Eu1 62.105(7) 5 9 ?
Au2 Al4 Eu1 161.25(10) . 9 ?
Au1 Al4 Eu1 89.36(4) . 9 ?
Al2 Al4 Eu1 62.91(3) 9 9 ?
Al2 Al4 Eu1 62.91(3) 5 9 ?
Al2 Al4 Eu1 157.51(15) . 9 ?
Al4 Al4 Eu1 65.50(3) 28 9 ?
Al4 Al4 Eu1 65.50(3) 27 9 ?
Al4 Al4 Eu1 144.09(4) 26 9 ?
Eu1 Al4 Eu1 119.987(2) . 9 ?
Al2 Al5 Al2 108.1(5) . 5 ?
Al2 Al5 Al2 132.5(2) . 7_565 ?
Al2 Al5 Al2 50.7(3) 5 7_565 ?
Al2 Al5 Al2 50.7(3) . 27_565 ?
Al2 Al5 Al2 132.5(2) 5 27_565 ?
Al2 Al5 Al2 108.1(5) 7_565 27_565 ?
Al2 Al5 Al5 95.7(2) . 34_565 ?
Al2 Al5 Al5 155.3(2) 5 34_565 ?
Al2 Al5 Al5 107.65(13) 7_565 34_565 ?
Al2 Al5 Al5 59.60(4) 27_565 34_565 ?
Al2 Al5 Al5 155.3(2) . 6_566 ?
Al2 Al5 Al5 95.7(2) 5 6_566 ?
Al2 Al5 Al5 59.60(4) 7_565 6_566 ?
Al2 Al5 Al5 107.65(13) 27_565 6_566 ?
Al5 Al5 Al5 60.0 34_565 6_566 ?
Al2 Al5 Cr1 113.73(12) . . ?
Al2 Al5 Cr1 113.73(12) 5 . ?
Al2 Al5 Cr1 113.73(12) 7_565 . ?
Al2 Al5 Cr1 113.73(12) 27_565 . ?
Al5 Al5 Cr1 60.0 34_565 . ?
Al5 Al5 Cr1 60.0 6_566 . ?
Al2 Al5 Al5 59.60(4) . 9 ?
Al2 Al5 Al5 107.65(13) 5 9 ?
Al2 Al5 Al5 155.3(2) 7_565 9 ?
Al2 Al5 Al5 95.7(2) 27_565 9 ?
Al5 Al5 Al5 90.0 34_565 9 ?
Al5 Al5 Al5 120.0 6_566 9 ?
Cr1 Al5 Al5 60.0 . 9 ?
Al2 Al5 Al5 107.65(13) . 5 ?
Al2 Al5 Al5 59.60(4) 5 5 ?
Al2 Al5 Al5 95.7(2) 7_565 5 ?
Al2 Al5 Al5 155.3(2) 27_565 5 ?
Al5 Al5 Al5 120.0 34_565 5 ?
Al5 Al5 Al5 90.0 6_566 5 ?
Cr1 Al5 Al5 60.0 . 5 ?
Al5 Al5 Al5 60.0 9 5 ?
Al2 Al5 Au2 6.4(2) . . ?
Al2 Al5 Au2 101.7(2) 5 . ?
Al2 Al5 Au2 129.07(12) 7_565 . ?
Al2 Al5 Au2 55.55(16) 27_565 . ?
Al5 Al5 Au2 102.12(4) 34_565 . ?
Al5 Al5 Au2 161.60(3) 6_566 . ?
Cr1 Al5 Au2 116.85(4) . . ?
Al5 Al5 Au2 60.18(4) 9 . ?
Al5 Al5 Au2 103.99(3) 5 . ?
Al2 Al5 Au2 101.7(2) . 5 ?
Al2 Al5 Au2 6.4(2) 5 5 ?
Al2 Al5 Au2 55.55(16) 7_565 5 ?
Al2 Al5 Au2 129.07(12) 27_565 5 ?
Al5 Al5 Au2 161.60(3) 34_565 5 ?
Al5 Al5 Au2 102.12(4) 6_566 5 ?
Cr1 Al5 Au2 116.85(4) . 5 ?
Al5 Al5 Au2 103.99(3) 9 5 ?
Al5 Al5 Au2 60.18(4) 5 5 ?
Au2 Al5 Au2 95.28(8) . 5 ?
Al2 Al5 Au2 55.55(16) . 27_565 ?
Al2 Al5 Au2 129.07(12) 5 27_565 ?
Al2 Al5 Au2 101.7(2) 7_565 27_565 ?
Al2 Al5 Au2 6.4(2) 27_565 27_565 ?
Al5 Al5 Au2 60.18(4) 34_565 27_565 ?
Al5 Al5 Au2 103.99(3) 6_566 27_565 ?
Cr1 Al5 Au2 116.85(4) . 27_565 ?
Al5 Al5 Au2 102.12(4) 9 27_565 ?
Al5 Al5 Au2 161.60(3) 5 27_565 ?
Au2 Al5 Au2 60.01(5) . 27_565 ?
Au2 Al5 Au2 126.30(9) 5 27_565 ?

loop_
_geom_bond_atom_site_label_1
_geom_bond_atom_site_label_2
_geom_bond_distance
_geom_bond_site_symmetry_2
_geom_bond_publ_flag
Au1 Al4 2.535(3) . ?
Au1 Al4 2.535(3) 25 ?
Au1 Al4 2.535(3) 28 ?
Au1 Al4 2.535(3) 27 ?
Au1 Al4 2.535(3) 26 ?
Au1 Al4 2.535(3) 2 ?
Au1 Al4 2.535(3) 3 ?
Au1 Al4 2.535(3) 4 ?
Au2 Al4 2.5302(16) 26 ?
Au2 Al4 2.5302(16) . ?
Au2 Al2 2.584(7) 27_565 ?
Au2 Al2 2.584(7) 3_655 ?
Au2 Al5 2.7971(11) . ?
Au2 Al5 2.7971(11) 9 ?
Au2 Al5 2.7971(11) 10_655 ?
Au2 Al5 2.7971(11) 26 ?
Au2 Au2 2.797(2) 27_565 ?
Au2 Au2 2.797(2) 3_655 ?
Au2 Eu1 3.2404(6) . ?
Au2 Eu1 3.2404(6) 5 ?
Al2 Al2 2.352(15) 27_565 ?
Al2 Al2 2.352(15) 3_655 ?
Al2 Au2 2.584(7) 27_565 ?
Al2 Au2 2.584(7) 3_655 ?
Al2 Al5 2.7483(14) . ?
Al2 Al5 2.7483(14) 9 ?
Al2 Al5 2.7483(14) 10_655 ?
Al2 Al5 2.7483(14) 26 ?
Al2 Al4 2.793(9) 26 ?
Al2 Al4 2.793(9) . ?
Al2 Eu1 3.358(5) . ?
Al2 Eu1 3.358(5) 5 ?
Eu1 Au2 3.2404(6) 35_655 ?
Eu1 Au2 3.2404(6) 11 ?
Eu1 Au2 3.2404(6) 27 ?
Eu1 Au2 3.2404(6) 3_655 ?
Eu1 Au2 3.2404(6) 25_655 ?
Eu1 Au2 3.2404(6) 33_655 ?
Eu1 Au2 3.2404(6) 9 ?
Eu1 Al5 3.330(2) 33_655 ?
Eu1 Al5 3.330(2) 9 ?
Eu1 Al5 3.330(2) 34 ?
Eu1 Al5 3.330(2) 10_655 ?
Cr1 Al5 2.782(2) 33_666 ?
Cr1 Al5 2.782(2) 9 ?
Cr1 Al5 2.782(2) 25_666 ?
Cr1 Al5 2.782(2) 29_666 ?
Cr1 Al5 2.782(2) 5 ?
Cr1 Al5 2.782(2) . ?
Cr1 Al5 2.782(2) 34_565 ?
Cr1 Al5 2.782(2) 6_566 ?
Cr1 Al5 2.782(2) 30_655 ?
Cr1 Al5 2.782(2) 2_665 ?
Cr1 Al5 2.782(2) 26_556 ?
Cr1 Al5 2.782(2) 10_656 ?
Al4 Au2 2.5302(16) 9 ?
Al4 Au2 2.5302(16) 5 ?
Al4 Al2 2.793(9) 9 ?
Al4 Al2 2.793(9) 5 ?
Al4 Al4 2.927(3) 28 ?
Al4 Al4 2.927(3) 27 ?
Al4 Al4 2.927(3) 26 ?
Al4 Eu1 3.5288(2) 9 ?
Al5 Al2 2.7483(14) 5 ?
Al5 Al2 2.7483(14) 7_565 ?
Al5 Al2 2.7483(14) 27_565 ?
Al5 Al5 2.782(2) 34_565 ?
Al5 Al5 2.782(2) 6_566 ?
Al5 Al5 2.782(2) 9 ?
Al5 Al5 2.782(2) 5 ?
Al5 Au2 2.7971(11) 5 ?
Al5 Au2 2.7971(11) 27_565 ?
